data_1100367
loop_
_publ_author_name
'Reetz, Manfred T.'
'H\"oger, Sigurd'
'Harms, Klaus'

_publ_section_title
;
 Proton-Transfer-Dependent Reversible Phase Changes in the
 4,4'-Bipyridinium Salt of Squaric Acid
;
_journal_coden_ASTM ACIEAY
_journal_issue 2
_journal_name_full
;
 Angewandte Chemie, International Edition in English
;
_journal_page_first 181
_journal_page_last 183
_journal_paper_doi 10.1002/anie.199401811
_journal_volume 33
_journal_year 1994
_chemical_formula_sum 'C14 H10 N2 O4'
_space_group_IT_number 14
_symmetry_cell_setting monoclinic
_symmetry_space_group_name_Hall '-P 2yn'
_symmetry_space_group_name_H-M 'P 1 21/n 1'
_cell_angle_alpha 90
_cell_angle_beta 92.95(1)
_cell_angle_gamma 90
_cell_formula_units_Z 4
_cell_length_a 3.758(1)
_cell_length_b 11.196(1)
_cell_length_c 27.351(2)
_cod_original_sg_symbol_H-M 'P 21/n'
_cod_database_code 1100367

loop_
_symmetry_equiv_pos_site_id
_symmetry_equiv_pos_as_xyz
1 x,y,z
2 1/2-x,1/2+y,1/2-z
3 -x,-y,-z
4 -1/2+x,-1/2-y,-1/2+z

loop_
_atom_site_label
_atom_site_type_symbol
_atom_site_fract_x
_atom_site_fract_y
_atom_site_fract_z
O1 O 0.2892(5) 0.3914(2) 0.3416(1)
O2 O 0.3979(5) 0.1037(1) 0.3419(1)
O3 O 0.0246(5) 0.0885(2) 0.4466(1)
O4 O -0.0603(5) 0.3752(1) 0.4469(1)
C1 C 0.2168(7) 0.3035(2) 0.3715(1)
C2 C 0.2690(6) 0.1759(2) 0.3700(1)
C3 C 0.1010(7) 0.1681(2) 0.4184(1)
C4 C 0.0612(6) 0.2997(2) 0.4174(1)
N1 N 0.5395(5) 0.3250(2) 0.2584(1)
N2 N 1.1566(5) 0.2047(2) 0.0253(1)
C5 C 0.6907(7) 0.2198(2) 0.2483(1)
C6 C 0.8009(7) 0.1916(2) 0.2023(1)
C7 C 0.7604(6) 0.2755(2) 0.1646(1)
C8 C 0.6044(6) 0.3843(2) 0.1754(1)
C9 C 0.4964(7) 0.4042(2) 0.2220(1)
C10 C 0.8870(6) 0.2507(2) 0.1153(1)
C11 C 0.9791(6) 0.3433(2) 0.0840(1)
C12 C 1.1129(7) 0.3184(2) 0.0393(1)
C13 C 1.0668(7) 0.1131(2) 0.0540(1)
C14 C 0.9293(7) 0.1335(2) 0.0987(1)
H1 H 0.386(10) 0.3567(29) 0.3058(12)
H2 H 0.92340 0.11560 0.19640
H3 H 0.37680 0.47710 0.23050
H4 H 0.86410 0.06560 0.11840
H5 H 1.11870 0.03260 0.04100
H6 H 0.56350 0.45030 0.14940
H7 H 0.94210 0.42370 0.09290
H8 H 0.71530 0.16370 0.27610
H9 H 1.19520 0.37850 0.01590
H10 H 1.27000 0.17860 -0.00610

loop_
_atom_type_symbol
_atom_type_radius_bond
C 0.68
H 0.23
N 0.68
O 0.68
